data_9015524
loop_
_publ_author_name
'Antao, S. M.'

_publ_section_title
;
 Structural trends for celestite (SrSO4), anglesite (PbSO4), and barite (BaSO4):
 confirmation of expected variations within SO4 groups
;
_journal_name_full 'American Mineralogist'
_journal_page_first 661
_journal_page_last 665
_journal_paper_doi 10.2138/am.2012.3905
_journal_volume 97
_journal_year 2012
_chemical_compound_source Synthetic
_chemical_formula_sum 'O4 Pb S'
_chemical_name_mineral Anglesite
_space_group_IT_number 62
_symmetry_space_group_name_Hall '-P 2c 2ab'
_symmetry_space_group_name_H-M 'P b n m'
_cell_angle_alpha 90
_cell_angle_beta 90
_cell_angle_gamma 90
_cell_length_a 6.95802
_cell_length_b 8.48024
_cell_length_c 5.39754
_cell_formula_units_Z 4
_cell_volume 318.486
_database_code_amcsd 0018845
_exptl_crystal_density_diffrn 6.325
_cod_original_formula_sum 'Pb S O4'
_cod_database_code 9015524

loop_
_space_group_symop_operation_xyz
x,y,z
x,y,1/2-z
-x,-y,1/2+z
1/2+x,1/2-y,1/2+z
1/2-x,1/2+y,1/2-z
1/2-x,1/2+y,z
1/2+x,1/2-y,-z
-x,-y,-z

loop_
_atom_site_label
_atom_site_fract_x
_atom_site_fract_y
_atom_site_fract_z
_atom_site_U_iso_or_equiv
Pb 0.16722 0.18782 0.25000 0.01900
S 0.18370 0.43620 0.75000 0.00820
O1 0.09530 0.59210 0.75000 0.02050
O2 0.04740 0.30720 0.75000 0.02330
O3 0.30900 0.41910 0.97470 0.01520

loop_
_cod_related_entry_id
_cod_related_entry_database
_cod_related_entry_code
1 AMCSD 0018845
